data_7714195
loop_
_publ_author_name
'Kaniewska-Laskowska, Kinga'
'Ordyszewska, Anna'
'Wojnowski, Tomasz'
'Halenka, Hanna'
'Czapla, Marcin'
'Chojnacki, Jaros\/law'
'Grubba, Rafa\/l'

_publ_section_title
;
 Phosphinoborenium cations stabilized by N-heterocyclic carbenes:
 synthesis, structure, and reactivity
;
_journal_name_full 'Dalton Transactions'
_journal_paper_doi 10.1039/D3DT03090C
_journal_year 2023
_chemical_formula_moiety 'C23 H48 B N3 P +, C H2 Cl2, Br -'
_chemical_formula_sum 'C24 H50 B Br Cl2 N3 P'
_chemical_formula_weight 573.26
_space_group_crystal_system monoclinic
_space_group_IT_number 14
_space_group_name_Hall '-P 2yn'
_space_group_name_H-M_alt 'P 1 21/n 1'
_atom_sites_solution_hydrogens geom
_atom_sites_solution_primary dual
_atom_sites_solution_secondary difmap
_audit_creation_date 2023-03-08
_audit_creation_method
;
Olex2 1.2
(compiled 2018.05.29 svn.r3508 for OlexSys, GUI svn.r5506)
;
_audit_update_record
;
2023-07-19 deposited with the CCDC.	2023-10-12 downloaded from the CCDC.
;
_cell_angle_alpha 90
_cell_angle_beta 113.564(2)
_cell_angle_gamma 90
_cell_formula_units_Z 4
_cell_length_a 17.2597(4)
_cell_length_b 10.7727(2)
_cell_length_c 18.5283(5)
_cell_measurement_reflns_used 61804
_cell_measurement_temperature 120
_cell_measurement_theta_max 29.67
_cell_measurement_theta_min 2.08
_cell_volume 3157.77(14)
_computing_cell_refinement 'X-Area Recipe 1.34.0.0 (STOE, 2019)'
_computing_data_collection 'X-Area WinXpose 2.0.22.0 (STOE, 2016)'
_computing_data_reduction 'X-Area Integrate 1.77.0.0 (STOE, 2019) X-Area X-Red32 1.65.0.0 (STOE, 2018)'
_computing_molecular_graphics 'Olex2 (Dolomanov et al., 2009)'
_computing_publication_material 'Olex2 (Dolomanov et al., 2009)'
_computing_structure_refinement 'ShelXL (Sheldrick, 2015)'
_computing_structure_solution 'ShelXT (Sheldrick, 2015)'
_diffrn_ambient_temperature 120
_diffrn_detector_area_resol_mean 6.67
_diffrn_measured_fraction_theta_full 1.000
_diffrn_measured_fraction_theta_max 0.986
_diffrn_measurement_device_type 'STOE IPDS 2T'
_diffrn_measurement_method 'rotation method, \w scans'
_diffrn_radiation_type MoK\a
_diffrn_radiation_wavelength 0.71073
_diffrn_reflns_av_R_equivalents 0.0424
_diffrn_reflns_av_unetI/netI 0.0239
_diffrn_reflns_Laue_measured_fraction_full 1.000
_diffrn_reflns_Laue_measured_fraction_max 0.986
_diffrn_reflns_limit_h_max 23
_diffrn_reflns_limit_h_min -23
_diffrn_reflns_limit_k_max 13
_diffrn_reflns_limit_k_min -14
_diffrn_reflns_limit_l_max 25
_diffrn_reflns_limit_l_min -25
_diffrn_reflns_number 39054
_diffrn_reflns_point_group_measured_fraction_full 1.000
_diffrn_reflns_point_group_measured_fraction_max 0.986
_diffrn_reflns_theta_full 25.242
_diffrn_reflns_theta_max 29.350
_diffrn_reflns_theta_min 2.239
_diffrn_source 'GeniX Mo, 0.05 x 0.05 mm2 microfocus'
_exptl_absorpt_coefficient_mu 1.538
_exptl_absorpt_correction_T_max 0.9266
_exptl_absorpt_correction_T_min 0.5366
_exptl_absorpt_correction_type integration
_exptl_absorpt_process_details
'STOE X-Red32, absorption correction by Gaussian integration, analogous to P. Coppens, "The Evaluation of Absorption and Extinction in Single-Crystal Structure Analysis", published in F. R. Ahmed (Editor), "Crystallographic Computing", Munksgaard, Copenhagen (1970), 255 - 270'
_exptl_crystal_colour colourless
_exptl_crystal_colour_primary colourless
_exptl_crystal_density_diffrn 1.206
_exptl_crystal_density_method 'not measured'
_exptl_crystal_description block
_exptl_crystal_F_000 1216
_exptl_crystal_size_max 0.43
_exptl_crystal_size_mid 0.16
_exptl_crystal_size_min 0.05
_refine_diff_density_max 1.781
_refine_diff_density_min -1.373
_refine_diff_density_rms 0.094
_refine_ls_extinction_method none
_refine_ls_goodness_of_fit_ref 1.121
_refine_ls_hydrogen_treatment constr
_refine_ls_matrix_type full
_refine_ls_number_parameters 347
_refine_ls_number_reflns 8543
_refine_ls_number_restraints 17
_refine_ls_restrained_S_all 1.126
_refine_ls_R_factor_all 0.0686
_refine_ls_R_factor_gt 0.0563
_refine_ls_shift/su_max 0.001
_refine_ls_shift/su_mean 0.000
_refine_ls_structure_factor_coef Fsqd
_refine_ls_weighting_details 'w=1/[\s^2^(Fo^2^)+(0.0387P)^2^+9.3402P] where P=(Fo^2^+2Fc^2^)/3'
_refine_ls_weighting_scheme calc
_refine_ls_wR_factor_gt 0.1292
_refine_ls_wR_factor_ref 0.1387
_reflns_Friedel_coverage 0.000
_reflns_number_gt 7337
_reflns_number_total 8543
_reflns_threshold_expression 'I > 2\s(I)'
_cod_data_source_file d3dt03090c2.cif
_cod_data_source_block 1a
_cod_original_cell_volume 3157.76(13)
_cod_database_code 7714195
_shelx_shelxl_version_number 2018/3
_shelx_space_group_comment
;
The symmetry employed for this shelxl refinement is uniquely defined
by the following loop, which should always be used as a source of
symmetry information in preference to the above space-group names.
They are only intended as comments.
;
_shelx_estimated_absorpt_t_max 0.927
_shelx_estimated_absorpt_t_min 0.558
_olex2_refinement_description
;
1. Fixed Uiso
 At 1.2 times of:
  All C(H) groups, All C(H,H) groups
 At 1.5 times of:
  All C(H,H,H) groups
2. Restrained distances
 P1-C10 \\sim P1A-C10
 with sigma of 0.02
 P1-C14 \\sim P1A-C14A
 with sigma of 0.02
 P1-B1 \\sim P1A-B1
 with sigma of 0.02
 C10-C11 \\sim C10-C11A
 with sigma of 0.02
 C10-C12 \\sim C10-C12A
 with sigma of 0.02
 C10-C13 \\sim C10-C13A
 with sigma of 0.02
 C14-C15 \\sim C14A-C15A
 with sigma of 0.02
 C14-C16 \\sim C14A-C16A
 with sigma of 0.02
 C14-C17 \\sim C14A-C17A
 with sigma of 0.02
 P1-C15 \\sim P1A-C15A
 with sigma of 0.04
 P1-C16 \\sim P1A-C16A
 with sigma of 0.04
 P1-C17 \\sim P1A-C17A
 with sigma of 0.04
 C10-C14 \\sim C10-C14A
 with sigma of 0.04
 C14-B1 \\sim C14A-B1
 with sigma of 0.04
 C15-C16 \\sim C15A-C16A
 with sigma of 0.04
 C15-C17 \\sim C15A-C17A
 with sigma of 0.04
 C16-C17 \\sim C16A-C17A
 with sigma of 0.04
3. Others
 Sof(P1A)=Sof(C14A)=Sof(C16A)=Sof(H16D)=Sof(H16E)=Sof(H16F)=Sof(C15A)=
 Sof(H15D)=Sof(H15E)=Sof(H15F)=Sof(C17A)=Sof(H17D)=Sof(H17E)=Sof(H17F)=
 Sof(C11A)=Sof(H11D)=Sof(H11E)=Sof(H11F)=Sof(C12A)=Sof(H12D)=Sof(H12E)=
 Sof(H12F)=Sof(C13A)=Sof(H13D)=Sof(H13E)=Sof(H13F)=1-FVAR(1)
 Sof(P1)=Sof(C11)=Sof(H11A)=Sof(H11B)=Sof(H11C)=Sof(C12)=Sof(H12A)=Sof(H12B)=
 Sof(H12C)=Sof(C13)=Sof(H13A)=Sof(H13B)=Sof(H13C)=Sof(C14)=Sof(C15)=Sof(H15A)=
 Sof(H15B)=Sof(H15C)=Sof(C16)=Sof(H16A)=Sof(H16B)=Sof(H16C)=Sof(C17)=Sof(H17A)=
 Sof(H17B)=Sof(H17C)=FVAR(1)
4.a Ternary CH refined with riding coordinates:
 C4(H4), C7(H7), C18(H18), C21(H21)
4.b Secondary CH2 refined with riding coordinates:
 C24(H24A,H24B)
4.c Aromatic/amide H refined with riding coordinates:
 C2(H2), C3(H3)
4.d Idealised Me refined as rotating group:
 C5(H5A,H5B,H5C), C6(H6A,H6B,H6C), C8(H8A,H8B,H8C), C9(H9A,H9B,H9C), C11(H11A,
 H11B,H11C), C12(H12A,H12B,H12C), C13(H13A,H13B,H13C), C15(H15A,H15B,H15C),
 C16(H16A,H16B,H16C), C17(H17A,H17B,H17C), C19(H19A,H19B,H19C), C20(H20A,H20B,
 H20C), C22(H22A,H22B,H22C), C23(H23A,H23B,H23C), C16A(H16D,H16E,H16F),
 C15A(H15D,H15E,H15F), C17A(H17D,H17E,H17F), C11A(H11D,H11E,H11F), C12A(H12D,
 H12E,H12F), C13A(H13D,H13E,H13F)
;
_olex2_submission_special_instructions 'No special instructions were received'

loop_
_space_group_symop_operation_xyz
'x, y, z'
'-x+1/2, y+1/2, -z+1/2'
'-x, -y, -z'
'x-1/2, -y-1/2, z-1/2'

loop_
_atom_site_label
_atom_site_type_symbol
_atom_site_fract_x
_atom_site_fract_y
_atom_site_fract_z
_atom_site_U_iso_or_equiv
_atom_site_adp_type
_atom_site_occupancy
_atom_site_site_symmetry_order
_atom_site_calc_flag
_atom_site_refinement_flags_posn
_atom_site_refinement_flags_adp
_atom_site_refinement_flags_occupancy
_atom_site_disorder_assembly
_atom_site_disorder_group
Br1 Br 0.78686(2) 0.59961(3) 0.87200(2) 0.02401(9) Uani 1 1 d . . . . .
Cl1 Cl 0.54071(9) 0.79872(17) 0.78592(11) 0.0822(5) Uani 1 1 d . . . . .
Cl2 Cl 0.48895(9) 0.53935(17) 0.77512(10) 0.0865(5) Uani 1 1 d . . . . .
C24 C 0.5674(3) 0.6512(8) 0.8191(6) 0.113(3) Uani 1 1 d . . . . .
H24A H 0.582647 0.650255 0.876616 0.136 Uiso 1 1 calc R . . . .
H24B H 0.618425 0.627177 0.810491 0.136 Uiso 1 1 calc R . . . .
P1 P 0.19258(6) 0.34795(9) 0.56687(6) 0.0252(3) Uani 0.824(3) 1 d D . P A 1
N1 N 0.36058(15) 0.2356(2) 0.56738(13) 0.0199(4) Uani 1 1 d . . . . .
N2 N 0.27565(16) 0.5208(2) 0.46269(14) 0.0230(5) Uani 1 1 d . . . . .
N3 N 0.26151(15) 0.3615(2) 0.38753(13) 0.0198(4) Uani 1 1 d . . . . .
C1 C 0.27618(17) 0.3950(3) 0.46251(16) 0.0196(5) Uani 1 1 d . . . . .
C2 C 0.2611(2) 0.5661(3) 0.38887(18) 0.0269(6) Uani 1 1 d . . . . .
H2 H 0.258431 0.650905 0.374023 0.032 Uiso 1 1 calc R . . . .
C3 C 0.2512(2) 0.4663(3) 0.34154(17) 0.0257(6) Uani 1 1 d . . . . .
H3 H 0.239439 0.467981 0.286888 0.031 Uiso 1 1 calc R . . . .
C4 C 0.2960(2) 0.6000(3) 0.53320(18) 0.0282(6) Uani 1 1 d . . . . .
H4 H 0.303760 0.544954 0.579018 0.034 Uiso 1 1 calc R . . . .
C5 C 0.3788(2) 0.6691(3) 0.5509(2) 0.0347(7) Uani 1 1 d . . . . .
H5A H 0.423347 0.609377 0.555409 0.052 Uiso 1 1 calc GR . . . .
H5B H 0.394730 0.714699 0.600549 0.052 Uiso 1 1 calc GR . . . .
H5C H 0.371554 0.727584 0.508178 0.052 Uiso 1 1 calc GR . . . .
C6 C 0.2228(2) 0.6881(3) 0.5216(2) 0.0350(7) Uani 1 1 d . . . . .
H6A H 0.216264 0.746350 0.478862 0.052 Uiso 1 1 calc GR . . . .
H6B H 0.234427 0.734471 0.570313 0.052 Uiso 1 1 calc GR . . . .
H6C H 0.170580 0.640211 0.508005 0.052 Uiso 1 1 calc GR . . . .
C7 C 0.26358(18) 0.2340(3) 0.35818(16) 0.0208(5) Uani 1 1 d . . . . .
H7 H 0.274700 0.174019 0.402401 0.025 Uiso 1 1 calc R . . . .
C8 C 0.17943(19) 0.2021(3) 0.29203(18) 0.0276(6) Uani 1 1 d . . . . .
H8A H 0.134214 0.209376 0.311092 0.041 Uiso 1 1 calc GR . . . .
H8B H 0.181313 0.116799 0.274358 0.041 Uiso 1 1 calc GR . . . .
H8C H 0.168474 0.259386 0.247963 0.041 Uiso 1 1 calc GR . . . .
C9 C 0.33485(19) 0.2242(3) 0.32952(17) 0.0246(6) Uani 1 1 d . . . . .
H9A H 0.319896 0.271846 0.280728 0.037 Uiso 1 1 calc GR . . . .
H9B H 0.343361 0.136975 0.319626 0.037 Uiso 1 1 calc GR . . . .
H9C H 0.387051 0.257607 0.369797 0.037 Uiso 1 1 calc GR . . . .
C10 C 0.2145(2) 0.3236(4) 0.6726(2) 0.0396(8) Uani 1 1 d D . . . .
C11 C 0.2087(4) 0.1905(6) 0.7039(3) 0.0565(15) Uani 0.824(3) 1 d D . P A 1
H11A H 0.150821 0.159068 0.677377 0.085 Uiso 0.824(3) 1 calc GR . P A 1
H11B H 0.223758 0.194129 0.760807 0.085 Uiso 0.824(3) 1 calc GR . P A 1
H11C H 0.247772 0.134877 0.693246 0.085 Uiso 0.824(3) 1 calc GR . P A 1
C12 C 0.1522(4) 0.4063(6) 0.6911(3) 0.0572(15) Uani 0.824(3) 1 d D . P A 1
H12A H 0.155656 0.491513 0.674049 0.086 Uiso 0.824(3) 1 calc GR . P A 1
H12B H 0.166683 0.405419 0.747912 0.086 Uiso 0.824(3) 1 calc GR . P A 1
H12C H 0.094599 0.374831 0.663140 0.086 Uiso 0.824(3) 1 calc GR . P A 1
C13 C 0.3027(5) 0.3782(12) 0.7171(6) 0.045(3) Uani 0.824(3) 1 d D . P A 1
H13A H 0.345045 0.323250 0.711174 0.068 Uiso 0.824(3) 1 calc GR . P A 1
H13B H 0.313685 0.385998 0.773063 0.068 Uiso 0.824(3) 1 calc GR . P A 1
H13C H 0.305919 0.460232 0.695650 0.068 Uiso 0.824(3) 1 calc GR . P A 1
C14 C 0.1009(4) 0.2499(9) 0.5004(4) 0.048(4) Uani 0.824(3) 1 d D . P A 1
C15 C 0.1235(4) 0.1154(6) 0.4933(5) 0.071(2) Uani 0.824(3) 1 d D . P A 1
H15A H 0.167709 0.112326 0.472741 0.107 Uiso 0.824(3) 1 calc GR . P A 1
H15B H 0.073260 0.071303 0.457254 0.107 Uiso 0.824(3) 1 calc GR . P A 1
H15C H 0.144103 0.075948 0.545231 0.107 Uiso 0.824(3) 1 calc GR . P A 1
C16 C 0.0268(4) 0.2515(13) 0.5265(4) 0.057(3) Uani 0.824(3) 1 d D . P A 1
H16A H 0.045204 0.216007 0.579453 0.085 Uiso 0.824(3) 1 calc GR . P A 1
H16B H -0.020077 0.202337 0.489644 0.085 Uiso 0.824(3) 1 calc GR . P A 1
H16C H 0.008098 0.337270 0.527093 0.085 Uiso 0.824(3) 1 calc GR . P A 1
C17 C 0.0696(3) 0.3161(9) 0.4199(3) 0.070(2) Uani 0.824(3) 1 d D . P A 1
H17A H 0.045107 0.396577 0.423772 0.105 Uiso 0.824(3) 1 calc GR . P A 1
H17B H 0.026615 0.264854 0.380205 0.105 Uiso 0.824(3) 1 calc GR . P A 1
H17C H 0.117284 0.328778 0.404736 0.105 Uiso 0.824(3) 1 calc GR . P A 1
C18 C 0.3686(2) 0.1359(3) 0.62578(17) 0.0285(6) Uani 1 1 d . . . . .
H18 H 0.322333 0.151464 0.644159 0.034 Uiso 1 1 calc R . . . .
C19 C 0.3525(3) 0.0058(3) 0.5897(2) 0.0373(8) Uani 1 1 d . . . . .
H19A H 0.307607 0.009674 0.536541 0.056 Uiso 1 1 calc GR . . . .
H19B H 0.335036 -0.049477 0.622446 0.056 Uiso 1 1 calc GR . . . .
H19C H 0.404360 -0.026043 0.586855 0.056 Uiso 1 1 calc GR . . . .
C20 C 0.4509(3) 0.1385(4) 0.7000(2) 0.0443(10) Uani 1 1 d . . . . .
H20A H 0.498016 0.112471 0.686717 0.066 Uiso 1 1 calc GR . . . .
H20B H 0.446157 0.081687 0.739370 0.066 Uiso 1 1 calc GR . . . .
H20C H 0.461208 0.222917 0.721474 0.066 Uiso 1 1 calc GR . . . .
C21 C 0.43205(17) 0.2581(3) 0.54249(17) 0.0220(5) Uani 1 1 d . . . . .
H21 H 0.407473 0.307264 0.492656 0.026 Uiso 1 1 calc R . . . .
C22 C 0.5011(2) 0.3396(3) 0.60081(19) 0.0309(7) Uani 1 1 d . . . . .
H22A H 0.475068 0.407733 0.618211 0.046 Uiso 1 1 calc GR . . . .
H22B H 0.536358 0.373650 0.575242 0.046 Uiso 1 1 calc GR . . . .
H22C H 0.536147 0.289689 0.646417 0.046 Uiso 1 1 calc GR . . . .
C23 C 0.4683(2) 0.1408(3) 0.5218(2) 0.0313(7) Uani 1 1 d . . . . .
H23A H 0.501700 0.095463 0.570158 0.047 Uiso 1 1 calc GR . . . .
H23B H 0.504618 0.163594 0.494532 0.047 Uiso 1 1 calc GR . . . .
H23C H 0.422037 0.088063 0.487436 0.047 Uiso 1 1 calc GR . . . .
B1 B 0.2871(2) 0.3058(3) 0.53544(18) 0.0209(6) Uani 1 1 d D . . . .
P1A P 0.2014(3) 0.2336(4) 0.5754(2) 0.0239(12) Uani 0.176(3) 1 d D . P A 2
C14A C 0.0946(11) 0.248(2) 0.4948(11) 0.026(10) Uiso 0.176(3) 1 d D . P A 2
C16A C 0.0718(16) 0.366(2) 0.4446(15) 0.046(6) Uiso 0.176(3) 1 d D . P A 2
H16D H 0.075212 0.437839 0.478252 0.068 Uiso 0.176(3) 1 calc GR . P A 2
H16E H 0.014255 0.358984 0.404082 0.068 Uiso 0.176(3) 1 calc GR . P A 2
H16F H 0.111563 0.377327 0.419270 0.068 Uiso 0.176(3) 1 calc GR . P A 2
C15A C 0.023(2) 0.232(6) 0.523(3) 0.09(3) Uiso 0.176(3) 1 d D . P A 2
H15D H 0.029485 0.151654 0.550040 0.141 Uiso 0.176(3) 1 calc GR . P A 2
H15E H -0.031356 0.234244 0.477828 0.141 Uiso 0.176(3) 1 calc GR . P A 2
H15F H 0.025823 0.298907 0.559645 0.141 Uiso 0.176(3) 1 calc GR . P A 2
C17A C 0.0903(16) 0.142(2) 0.4358(13) 0.048(5) Uiso 0.176(3) 1 d D . P A 2
H17D H 0.135505 0.153342 0.417105 0.071 Uiso 0.176(3) 1 calc GR . P A 2
H17E H 0.035380 0.144284 0.390935 0.071 Uiso 0.176(3) 1 calc GR . P A 2
H17F H 0.097320 0.061317 0.462335 0.071 Uiso 0.176(3) 1 calc GR . P A 2
C11A C 0.1745(15) 0.250(2) 0.7160(13) 0.043(5) Uiso 0.176(3) 1 d D . P A 2
H11D H 0.113283 0.246709 0.685266 0.065 Uiso 0.176(3) 1 calc GR . P A 2
H11E H 0.186111 0.289326 0.766971 0.065 Uiso 0.176(3) 1 calc GR . P A 2
H11F H 0.197612 0.165734 0.724348 0.065 Uiso 0.176(3) 1 calc GR . P A 2
C12A C 0.1612(16) 0.4499(19) 0.6441(16) 0.053(6) Uiso 0.176(3) 1 d D . P A 2
H12D H 0.165738 0.479776 0.596023 0.079 Uiso 0.176(3) 1 calc GR . P A 2
H12E H 0.183731 0.512818 0.685519 0.079 Uiso 0.176(3) 1 calc GR . P A 2
H12F H 0.101754 0.433971 0.633565 0.079 Uiso 0.176(3) 1 calc GR . P A 2
C13A C 0.3059(16) 0.359(5) 0.727(3) 0.024(7) Uiso 0.176(3) 1 d D . P A 2
H13D H 0.343627 0.339257 0.700528 0.036 Uiso 0.176(3) 1 calc GR . P A 2
H13E H 0.323353 0.311464 0.776040 0.036 Uiso 0.176(3) 1 calc GR . P A 2
H13F H 0.308814 0.447729 0.738545 0.036 Uiso 0.176(3) 1 calc GR . P A 2

loop_
_atom_site_aniso_label
_atom_site_aniso_U_11
_atom_site_aniso_U_22
_atom_site_aniso_U_33
_atom_site_aniso_U_23
_atom_site_aniso_U_13
_atom_site_aniso_U_12
Br1 0.02790(15) 0.01910(13) 0.02126(13) 0.00036(10) 0.00587(10) 0.00134(11)
Cl1 0.0587(7) 0.0997(11) 0.1097(12) 0.0109(10) 0.0563(8) 0.0056(8)
Cl2 0.0589(8) 0.0931(11) 0.0854(10) -0.0400(9) 0.0056(7) 0.0109(7)
C24 0.031(2) 0.127(6) 0.170(8) 0.070(6) 0.029(4) 0.009(3)
P1 0.0258(5) 0.0285(5) 0.0264(5) 0.0027(4) 0.0157(4) 0.0005(4)
N1 0.0241(11) 0.0176(10) 0.0161(10) 0.0011(8) 0.0061(9) -0.0013(9)
N2 0.0279(12) 0.0196(11) 0.0206(11) 0.0010(9) 0.0087(9) 0.0042(9)
N3 0.0214(11) 0.0187(10) 0.0182(10) 0.0016(8) 0.0069(9) 0.0017(9)
C1 0.0181(11) 0.0206(12) 0.0201(12) 0.0009(10) 0.0075(10) 0.0029(10)
C2 0.0360(16) 0.0199(13) 0.0239(13) 0.0023(11) 0.0109(12) 0.0033(12)
C3 0.0309(15) 0.0230(14) 0.0216(13) 0.0037(11) 0.0089(11) 0.0035(11)
C4 0.0412(17) 0.0223(13) 0.0221(13) -0.0017(11) 0.0138(12) 0.0028(13)
C5 0.0368(17) 0.0304(16) 0.0307(16) -0.0052(13) 0.0070(13) -0.0019(14)
C6 0.0465(19) 0.0263(15) 0.0390(18) -0.0045(13) 0.0243(16) 0.0048(14)
C7 0.0245(13) 0.0163(12) 0.0198(12) -0.0001(9) 0.0071(10) 0.0004(10)
C8 0.0264(14) 0.0243(14) 0.0276(14) -0.0037(12) 0.0060(12) -0.0032(11)
C9 0.0272(14) 0.0242(14) 0.0239(13) -0.0015(11) 0.0117(11) 0.0018(11)
C10 0.044(2) 0.049(2) 0.0347(17) -0.0049(16) 0.0250(16) -0.0047(17)
C11 0.062(3) 0.074(4) 0.045(3) 0.022(3) 0.033(3) 0.000(3)
C12 0.052(3) 0.089(4) 0.044(3) -0.013(3) 0.033(2) 0.002(3)
C13 0.045(3) 0.060(7) 0.031(4) -0.009(4) 0.016(2) 0.004(3)
C14 0.025(3) 0.074(6) 0.045(4) -0.015(3) 0.015(2) -0.010(2)
C15 0.044(3) 0.067(4) 0.102(5) -0.040(4) 0.027(3) -0.023(3)
C16 0.023(2) 0.105(6) 0.048(3) -0.005(3) 0.020(2) -0.018(3)
C17 0.024(2) 0.146(7) 0.036(3) -0.006(4) 0.008(2) -0.005(3)
C18 0.0445(18) 0.0186(13) 0.0197(13) 0.0026(10) 0.0100(12) -0.0024(12)
C19 0.062(2) 0.0201(14) 0.0299(16) 0.0016(12) 0.0184(16) -0.0040(15)
C20 0.065(3) 0.0316(17) 0.0201(14) 0.0060(13) 0.0000(15) 0.0055(17)
C21 0.0195(12) 0.0221(13) 0.0222(13) -0.0011(10) 0.0060(10) 0.0013(10)
C22 0.0240(14) 0.0307(16) 0.0309(15) -0.0041(13) 0.0035(12) -0.0011(12)
C23 0.0243(14) 0.0302(15) 0.0352(16) -0.0057(13) 0.0074(12) 0.0069(12)
B1 0.0222(14) 0.0240(14) 0.0165(12) -0.0012(11) 0.0076(11) -0.0024(12)
P1A 0.025(2) 0.025(2) 0.024(2) 0.0007(16) 0.0123(17) -0.0018(16)

loop_
_atom_type_symbol
_atom_type_description
_atom_type_scat_dispersion_real
_atom_type_scat_dispersion_imag
_atom_type_scat_source
C C 0.0033 0.0016 'International Tables Vol C Tables 4.2.6.8 and 6.1.1.4'
H H 0.0000 0.0000 'International Tables Vol C Tables 4.2.6.8 and 6.1.1.4'
B B 0.0013 0.0007 'International Tables Vol C Tables 4.2.6.8 and 6.1.1.4'
Br Br -0.2901 2.4595 'International Tables Vol C Tables 4.2.6.8 and 6.1.1.4'
Cl Cl 0.1484 0.1585 'International Tables Vol C Tables 4.2.6.8 and 6.1.1.4'
N N 0.0061 0.0033 'International Tables Vol C Tables 4.2.6.8 and 6.1.1.4'
P P 0.1023 0.0942 'International Tables Vol C Tables 4.2.6.8 and 6.1.1.4'

loop_
_geom_angle_atom_site_label_1
_geom_angle_atom_site_label_2
_geom_angle_atom_site_label_3
_geom_angle
_geom_angle_site_symmetry_1
_geom_angle_site_symmetry_3
_geom_angle_publ_flag
Cl1 C24 Cl2 115.3(4) . . ?
Cl1 C24 H24A 108.5 . . ?
Cl1 C24 H24B 108.5 . . ?
Cl2 C24 H24A 108.5 . . ?
Cl2 C24 H24B 108.5 . . ?
H24A C24 H24B 107.5 . . ?
C10 P1 C14 111.8(3) . . ?
C10 P1 B1 115.52(16) . . ?
C14 P1 B1 104.6(3) . . ?
C18 N1 C21 119.3(2) . . ?
B1 N1 C18 120.3(3) . . ?
B1 N1 C21 120.3(2) . . ?
C1 N2 C2 110.5(2) . . ?
C1 N2 C4 125.4(2) . . ?
C2 N2 C4 123.8(2) . . ?
C1 N3 C3 109.8(2) . . ?
C1 N3 C7 126.8(2) . . ?
C3 N3 C7 123.1(2) . . ?
N2 C1 N3 105.7(2) . . ?
N2 C1 B1 126.5(2) . . ?
N3 C1 B1 127.8(2) . . ?
N2 C2 H2 126.6 . . ?
C3 C2 N2 106.7(3) . . ?
C3 C2 H2 126.6 . . ?
N3 C3 H3 126.4 . . ?
C2 C3 N3 107.3(3) . . ?
C2 C3 H3 126.4 . . ?
N2 C4 H4 108.1 . . ?
N2 C4 C5 110.0(3) . . ?
N2 C4 C6 110.0(3) . . ?
C5 C4 H4 108.1 . . ?
C5 C4 C6 112.3(3) . . ?
C6 C4 H4 108.1 . . ?
C4 C5 H5A 109.5 . . ?
C4 C5 H5B 109.5 . . ?
C4 C5 H5C 109.5 . . ?
H5A C5 H5B 109.5 . . ?
H5A C5 H5C 109.5 . . ?
H5B C5 H5C 109.5 . . ?
C4 C6 H6A 109.5 . . ?
C4 C6 H6B 109.5 . . ?
C4 C6 H6C 109.5 . . ?
H6A C6 H6B 109.5 . . ?
H6A C6 H6C 109.5 . . ?
H6B C6 H6C 109.5 . . ?
N3 C7 H7 108.9 . . ?
N3 C7 C8 110.5(2) . . ?
N3 C7 C9 109.4(2) . . ?
C8 C7 H7 108.9 . . ?
C8 C7 C9 110.3(2) . . ?
C9 C7 H7 108.9 . . ?
C7 C8 H8A 109.5 . . ?
C7 C8 H8B 109.5 . . ?
C7 C8 H8C 109.5 . . ?
H8A C8 H8B 109.5 . . ?
H8A C8 H8C 109.5 . . ?
H8B C8 H8C 109.5 . . ?
C7 C9 H9A 109.5 . . ?
C7 C9 H9B 109.5 . . ?
C7 C9 H9C 109.5 . . ?
H9A C9 H9B 109.5 . . ?
H9A C9 H9C 109.5 . . ?
H9B C9 H9C 109.5 . . ?
C11 C10 P1 120.3(3) . . ?
C12 C10 P1 106.7(3) . . ?
C12 C10 C11 107.1(4) . . ?
C13 C10 P1 104.7(5) . . ?
C13 C10 C11 110.5(6) . . ?
C13 C10 C12 106.9(6) . . ?
C11A C10 P1A 109.0(10) . . ?
C11A C10 C12A 107.5(14) . . ?
C11A C10 C13A 111(2) . . ?
C12A C10 P1A 105.9(10) . . ?
C13A C10 P1A 115(2) . . ?
C13A C10 C12A 108(2) . . ?
C10 C11 H11A 109.5 . . ?
C10 C11 H11B 109.5 . . ?
C10 C11 H11C 109.5 . . ?
H11A C11 H11B 109.5 . . ?
H11A C11 H11C 109.5 . . ?
H11B C11 H11C 109.5 . . ?
C10 C12 H12A 109.5 . . ?
C10 C12 H12B 109.5 . . ?
C10 C12 H12C 109.5 . . ?
H12A C12 H12B 109.5 . . ?
H12A C12 H12C 109.5 . . ?
H12B C12 H12C 109.5 . . ?
C10 C13 H13A 109.5 . . ?
C10 C13 H13B 109.5 . . ?
C10 C13 H13C 109.5 . . ?
H13A C13 H13B 109.5 . . ?
H13A C13 H13C 109.5 . . ?
H13B C13 H13C 109.5 . . ?
C15 C14 P1 114.3(5) . . ?
C15 C14 C16 108.2(8) . . ?
C15 C14 C17 111.1(7) . . ?
C16 C14 P1 111.9(6) . . ?
C16 C14 C17 106.6(6) . . ?
C17 C14 P1 104.4(5) . . ?
C14 C15 H15A 109.5 . . ?
C14 C15 H15B 109.5 . . ?
C14 C15 H15C 109.5 . . ?
H15A C15 H15B 109.5 . . ?
H15A C15 H15C 109.5 . . ?
H15B C15 H15C 109.5 . . ?
C14 C16 H16A 109.5 . . ?
C14 C16 H16B 109.5 . . ?
C14 C16 H16C 109.5 . . ?
H16A C16 H16B 109.5 . . ?
H16A C16 H16C 109.5 . . ?
H16B C16 H16C 109.5 . . ?
C14 C17 H17A 109.5 . . ?
C14 C17 H17B 109.5 . . ?
C14 C17 H17C 109.5 . . ?
H17A C17 H17B 109.5 . . ?
H17A C17 H17C 109.5 . . ?
H17B C17 H17C 109.5 . . ?
N1 C18 H18 105.7 . . ?
N1 C18 C19 113.2(2) . . ?
N1 C18 C20 115.0(3) . . ?
C19 C18 H18 105.7 . . ?
C19 C18 C20 110.5(3) . . ?
C20 C18 H18 105.7 . . ?
C18 C19 H19A 109.5 . . ?
C18 C19 H19B 109.5 . . ?
C18 C19 H19C 109.5 . . ?
H19A C19 H19B 109.5 . . ?
H19A C19 H19C 109.5 . . ?
H19B C19 H19C 109.5 . . ?
C18 C20 H20A 109.5 . . ?
C18 C20 H20B 109.5 . . ?
C18 C20 H20C 109.5 . . ?
H20A C20 H20B 109.5 . . ?
H20A C20 H20C 109.5 . . ?
H20B C20 H20C 109.5 . . ?
N1 C21 H21 105.8 . . ?
N1 C21 C22 112.4(2) . . ?
N1 C21 C23 114.5(2) . . ?
C22 C21 H21 105.8 . . ?
C23 C21 H21 105.8 . . ?
C23 C21 C22 111.8(2) . . ?
C21 C22 H22A 109.5 . . ?
C21 C22 H22B 109.5 . . ?
C21 C22 H22C 109.5 . . ?
H22A C22 H22B 109.5 . . ?
H22A C22 H22C 109.5 . . ?
H22B C22 H22C 109.5 . . ?
C21 C23 H23A 109.5 . . ?
C21 C23 H23B 109.5 . . ?
C21 C23 H23C 109.5 . . ?
H23A C23 H23B 109.5 . . ?
H23A C23 H23C 109.5 . . ?
H23B C23 H23C 109.5 . . ?
N1 B1 P1 135.6(2) . . ?
N1 B1 C1 117.6(2) . . ?
N1 B1 P1A 107.9(2) . . ?
C1 B1 P1 105.99(19) . . ?
C1 B1 P1A 132.1(2) . . ?
C10 P1A B1 107.9(2) . . ?
C14A P1A C10 114.0(8) . . ?
C14A P1A B1 107.8(8) . . ?
C16A C14A P1A 119.0(15) . . ?
C16A C14A C17A 104.7(16) . . ?
C15A C14A P1A 113(2) . . ?
C15A C14A C16A 105(2) . . ?
C15A C14A C17A 110(2) . . ?
C17A C14A P1A 104.9(15) . . ?
C14A C16A H16D 109.5 . . ?
C14A C16A H16E 109.5 . . ?
C14A C16A H16F 109.5 . . ?
H16D C16A H16E 109.5 . . ?
H16D C16A H16F 109.5 . . ?
H16E C16A H16F 109.5 . . ?
C14A C15A H15D 109.5 . . ?
C14A C15A H15E 109.5 . . ?
C14A C15A H15F 109.5 . . ?
H15D C15A H15E 109.5 . . ?
H15D C15A H15F 109.5 . . ?
H15E C15A H15F 109.5 . . ?
C14A C17A H17D 109.5 . . ?
C14A C17A H17E 109.5 . . ?
C14A C17A H17F 109.5 . . ?
H17D C17A H17E 109.5 . . ?
H17D C17A H17F 109.5 . . ?
H17E C17A H17F 109.5 . . ?
C10 C11A H11D 109.5 . . ?
C10 C11A H11E 109.5 . . ?
C10 C11A H11F 109.5 . . ?
H11D C11A H11E 109.5 . . ?
H11D C11A H11F 109.5 . . ?
H11E C11A H11F 109.5 . . ?
C10 C12A H12D 109.5 . . ?
C10 C12A H12E 109.5 . . ?
C10 C12A H12F 109.5 . . ?
H12D C12A H12E 109.5 . . ?
H12D C12A H12F 109.5 . . ?
H12E C12A H12F 109.5 . . ?
C10 C13A H13D 109.5 . . ?
C10 C13A H13E 109.5 . . ?
C10 C13A H13F 109.5 . . ?
H13D C13A H13E 109.5 . . ?
H13D C13A H13F 109.5 . . ?
H13E C13A H13F 109.5 . . ?

loop_
_geom_bond_atom_site_label_1
_geom_bond_atom_site_label_2
_geom_bond_distance
_geom_bond_site_symmetry_2
_geom_bond_publ_flag
Cl1 C24 1.699(7) . ?
Cl2 C24 1.752(8) . ?
C24 H24A 0.9900 . ?
C24 H24B 0.9900 . ?
P1 C10 1.859(4) . ?
P1 C14 1.892(7) . ?
P1 B1 1.991(3) . ?
N1 C18 1.491(4) . ?
N1 C21 1.499(4) . ?
N1 B1 1.390(4) . ?
N2 C1 1.355(4) . ?
N2 C2 1.377(4) . ?
N2 C4 1.480(4) . ?
N3 C1 1.358(3) . ?
N3 C3 1.382(4) . ?
N3 C7 1.483(4) . ?
C1 B1 1.607(4) . ?
C2 H2 0.9500 . ?
C2 C3 1.355(4) . ?
C3 H3 0.9500 . ?
C4 H4 1.0000 . ?
C4 C5 1.526(5) . ?
C4 C6 1.526(5) . ?
C5 H5A 0.9800 . ?
C5 H5B 0.9800 . ?
C5 H5C 0.9800 . ?
C6 H6A 0.9800 . ?
C6 H6B 0.9800 . ?
C6 H6C 0.9800 . ?
C7 H7 1.0000 . ?
C7 C8 1.519(4) . ?
C7 C9 1.526(4) . ?
C8 H8A 0.9800 . ?
C8 H8B 0.9800 . ?
C8 H8C 0.9800 . ?
C9 H9A 0.9800 . ?
C9 H9B 0.9800 . ?
C9 H9C 0.9800 . ?
C10 C11 1.565(7) . ?
C10 C12 1.537(6) . ?
C10 C13 1.530(7) . ?
C10 P1A 1.977(6) . ?
C10 C11A 1.480(16) . ?
C10 C12A 1.608(17) . ?
C10 C13A 1.541(17) . ?
C11 H11A 0.9800 . ?
C11 H11B 0.9800 . ?
C11 H11C 0.9800 . ?
C12 H12A 0.9800 . ?
C12 H12B 0.9800 . ?
C12 H12C 0.9800 . ?
C13 H13A 0.9800 . ?
C13 H13B 0.9800 . ?
C13 H13C 0.9800 . ?
C14 C15 1.520(11) . ?
C14 C16 1.537(8) . ?
C14 C17 1.542(10) . ?
C15 H15A 0.9800 . ?
C15 H15B 0.9800 . ?
C15 H15C 0.9800 . ?
C16 H16A 0.9800 . ?
C16 H16B 0.9800 . ?
C16 H16C 0.9800 . ?
C17 H17A 0.9800 . ?
C17 H17B 0.9800 . ?
C17 H17C 0.9800 . ?
C18 H18 1.0000 . ?
C18 C19 1.530(4) . ?
C18 C20 1.532(5) . ?
C19 H19A 0.9800 . ?
C19 H19B 0.9800 . ?
C19 H19C 0.9800 . ?
C20 H20A 0.9800 . ?
C20 H20B 0.9800 . ?
C20 H20C 0.9800 . ?
C21 H21 1.0000 . ?
C21 C22 1.526(4) . ?
C21 C23 1.526(4) . ?
C22 H22A 0.9800 . ?
C22 H22B 0.9800 . ?
C22 H22C 0.9800 . ?
C23 H23A 0.9800 . ?
C23 H23B 0.9800 . ?
C23 H23C 0.9800 . ?
B1 P1A 2.052(5) . ?
P1A C14A 1.858(15) . ?
C14A C16A 1.536(19) . ?
C14A C15A 1.53(2) . ?
C14A C17A 1.560(19) . ?
C16A H16D 0.9800 . ?
C16A H16E 0.9800 . ?
C16A H16F 0.9800 . ?
C15A H15D 0.9800 . ?
C15A H15E 0.9800 . ?
C15A H15F 0.9800 . ?
C17A H17D 0.9800 . ?
C17A H17E 0.9800 . ?
C17A H17F 0.9800 . ?
C11A H11D 0.9800 . ?
C11A H11E 0.9800 . ?
C11A H11F 0.9800 . ?
C12A H12D 0.9800 . ?
C12A H12E 0.9800 . ?
C12A H12F 0.9800 . ?
C13A H13D 0.9800 . ?
C13A H13E 0.9800 . ?
C13A H13F 0.9800 . ?
